data_7117079
loop_
_publ_author_name
'Shi-Li Li'
'Fu-Qiang Zhang'
'Xian-Ming Zhang'

_publ_section_title
;
 An organic-ligand-free thermochromic luminescent cuprous iodide
 trinuclear cluster: evidence for cluster centered emission and
 configuration distortion with temperature
;
_journal_name_full Chem.Commun.
_journal_page_first 8062
_journal_paper_doi 10.1039/C5cc01154J
_journal_volume 51
_journal_year 2015
_chemical_formula_moiety '1.5(C14 H30 N2), Cu3.01 I6'
_chemical_formula_sum 'C21 H45 Cu3.01 I6 N3'
_chemical_formula_weight 1292.40
_chemical_name_systematic
;
 ?
;
_space_group_crystal_system orthorhombic
_space_group_IT_number 18
_space_group_name_Hall 'P 2bc 2'
_space_group_name_H-M_alt 'P 2 21 21'
_symmetry_space_group_name_Hall 'P 2bc 2'
_symmetry_space_group_name_H-M 'P 2 21 21'
_atom_sites_solution_hydrogens geom
_atom_sites_solution_primary iterative
_audit_creation_date 2014-11-24
_audit_creation_method
;
Olex2 1.2
(compiled 2014.09.19 svn.r3010 for OlexSys, GUI svn.r4874)
;
_audit_update_record
;
2015-01-29 deposited with the CCDC.
2015-03-30 downloaded from the CCDC.
;
_cell_angle_alpha 90
_cell_angle_beta 90
_cell_angle_gamma 90
_cell_formula_units_Z 4
_cell_length_a 8.6312(5)
_cell_length_b 13.6767(8)
_cell_length_c 31.2048(19)
_cell_measurement_reflns_used 2683
_cell_measurement_temperature 373.2(4)
_cell_measurement_theta_max 25.1480
_cell_measurement_theta_min 3.2420
_cell_volume 3683.6(4)
_computing_cell_refinement
;
CrysAlisPro, Agilent Technologies,
Version 1.171.37.33 (release 27-03-2014 CrysAlis171 .NET)
(compiled Mar 27 2014,17:12:48)
;
_computing_data_collection
;
CrysAlisPro, Agilent Technologies,
Version 1.171.37.33 (release 27-03-2014 CrysAlis171 .NET)
(compiled Mar 27 2014,17:12:48)
;
_computing_data_reduction
;
CrysAlisPro, Agilent Technologies,
Version 1.171.37.33 (release 27-03-2014 CrysAlis171 .NET)
(compiled Mar 27 2014,17:12:48)
;
_computing_molecular_graphics 'Olex2 (Dolomanov et al., 2009)'
_computing_publication_material 'Olex2 (Dolomanov et al., 2009)'
_computing_structure_refinement 'ShelXL (Sheldrick, 2008)'
_computing_structure_solution
;
Superflip (Palatinus & Chapuis, 2007;Palatinus & van der Lee, 2008;
Palatinus et al., 2012)
;
_diffrn_ambient_environment air
_diffrn_ambient_temperature 373.2(4)
_diffrn_detector 'CCD plate'
_diffrn_detector_area_resol_mean 16.0710
_diffrn_detector_type Eos
_diffrn_measured_fraction_theta_full 0.972
_diffrn_measured_fraction_theta_max 0.998
_diffrn_measurement_details
;
  1 omega  -32.00    5.00   1.0000   10.7750
omega____ theta____ kappa____ phi______ frames
    -       19.3738  -57.0000   90.0000 37

  2 omega   13.00   40.00   1.0000   10.7750
omega____ theta____ kappa____ phi______ frames
    -      -19.8425   77.0000  -30.0000 27

  3 omega  -47.00  -22.00   1.0000   10.7750
omega____ theta____ kappa____ phi______ frames
    -      -19.8425   77.0000  -30.0000 25

  4 omega  -83.00    7.00   1.0000   10.7750
omega____ theta____ kappa____ phi______ frames
    -      -19.8425  -77.0000 -150.0000 90
;
_diffrn_measurement_device 'four-circle diffractometer'
_diffrn_measurement_device_type 'Xcalibur, Eos, Gemini'
_diffrn_measurement_method '\w scans'
_diffrn_orient_matrix_UB_11 -0.0028920000
_diffrn_orient_matrix_UB_12 -0.0462622000
_diffrn_orient_matrix_UB_13 0.0102490000
_diffrn_orient_matrix_UB_21 -0.0023320000
_diffrn_orient_matrix_UB_22 -0.0233134000
_diffrn_orient_matrix_UB_23 -0.0202869000
_diffrn_orient_matrix_UB_31 0.0821066000
_diffrn_orient_matrix_UB_32 -0.0022961000
_diffrn_orient_matrix_UB_33 -0.0002238000
_diffrn_radiation_monochromator graphite
_diffrn_radiation_probe x-ray
_diffrn_radiation_type MoK\a
_diffrn_radiation_wavelength 0.710
_diffrn_reflns_av_R_equivalents 0.0586
_diffrn_reflns_av_unetI/netI 0.0862
_diffrn_reflns_Laue_measured_fraction_full 0.972
_diffrn_reflns_Laue_measured_fraction_max 0.998
_diffrn_reflns_limit_h_max 10
_diffrn_reflns_limit_h_min -10
_diffrn_reflns_limit_k_max 9
_diffrn_reflns_limit_k_min -16
_diffrn_reflns_limit_l_max 36
_diffrn_reflns_limit_l_min -37
_diffrn_reflns_number 11568
_diffrn_reflns_point_group_measured_fraction_full 0.938
_diffrn_reflns_point_group_measured_fraction_max 0.963
_diffrn_reflns_theta_full 25.214
_diffrn_reflns_theta_max 24.997
_diffrn_reflns_theta_min 2.863
_diffrn_source 'Enhance (Mo) X-ray Source'
_exptl_absorpt_coefficient_mu 6.766
_exptl_absorpt_correction_T_max 1.00000
_exptl_absorpt_correction_T_min 0.17511
_exptl_absorpt_correction_type multi-scan
_exptl_absorpt_process_details
;
CrysAlisPro, Agilent Technologies,
Version 1.171.37.33 (release 27-03-2014 CrysAlis171 .NET)
(compiled Mar 27 2014,17:12:48)
Empirical absorption correction using spherical harmonics,
 implemented in SCALE3 ABSPACK scaling algorithm.
;
_exptl_crystal_colour yellow
_exptl_crystal_density_diffrn 2.330
_exptl_crystal_description column
_exptl_crystal_F_000 2389
_exptl_crystal_size_max 0.5
_exptl_crystal_size_mid 0.08
_exptl_crystal_size_min 0.05
_refine_diff_density_max 0.745
_refine_diff_density_min -0.701
_refine_diff_density_rms 0.152
_refine_ls_abs_structure_details
;
 Flack x determined using 1094 quotients [(I+)-(I-)]/[(I+)+(I-)]
 (Parsons and Flack (2004), Acta Cryst. A60, s61).
;
_refine_ls_abs_structure_Flack 0.48(7)
_refine_ls_extinction_coef .
_refine_ls_extinction_method none
_refine_ls_goodness_of_fit_ref 1.041
_refine_ls_hydrogen_treatment constr
_refine_ls_matrix_type full
_refine_ls_number_parameters 336
_refine_ls_number_reflns 6273
_refine_ls_number_restraints 9
_refine_ls_restrained_S_all 1.043
_refine_ls_R_factor_all 0.1027
_refine_ls_R_factor_gt 0.0633
_refine_ls_shift/su_max 0.041
_refine_ls_shift/su_mean 0.004
_refine_ls_structure_factor_coef Fsqd
_refine_ls_weighting_details
;
 w=1/[\s^2^(Fo^2^)+(0.0440P)^2^+3.3870P]
 where P=(Fo^2^+2Fc^2^)/3
;
_refine_ls_weighting_scheme calc
_refine_ls_wR_factor_gt 0.1200
_refine_ls_wR_factor_ref 0.1444
_reflns_Friedel_coverage 0.700
_reflns_Friedel_fraction_full 0.892
_reflns_Friedel_fraction_max 0.918
_reflns_number_gt 3988
_reflns_number_total 6273
_reflns_threshold_expression 'I > 2\s(I)'
_cod_data_source_file c5cc01154j2.cif
_cod_data_source_block 373k
_cod_database_code 7117079
_shelxl_version_number 2013-2
_chemical_oxdiff_formula 'Cu I C N H'
_chemical_oxdiff_usercomment 'Cu I C N H'
_shelx_space_group_comment
;
The symmetry employed for this shelxl refinement is uniquely defined
by the following loop, which should always be used as a source of
symmetry information in preference to the above space-group names.
They are only intended as comments.
;
_shelx_estimated_absorpt_t_max 0.728
_shelx_estimated_absorpt_t_min 0.133
_reflns_odcompleteness_completeness 99.75
_reflns_odcompleteness_iscentric 1
_reflns_odcompleteness_theta 28.22
_olex2_refinement_description
;
1. Fixed Uiso
 At 1.2 times of:
  All C(H,H) groups
 At 1.5 times of:
  All C(H,H,H) groups
2. Rigid bond restraints
 C12, C13
 with sigma for 1-2 distances of 0.02 and sigma for 1-3 distances of 0.02
 C13, C14
 with sigma for 1-2 distances of 0.02 and sigma for 1-3 distances of 0.02
 N2, C6
 with sigma for 1-2 distances of 0.02 and sigma for 1-3 distances of 0.02
3. Uiso/Uaniso restraints and constraints
Uanis(N3) \\sim Ueq: with sigma of 0.01 and sigma for terminal atoms of 0.01
Uanis(N3) \\sim Ueq: with sigma of 0.01 and sigma for terminal atoms of 0.01
Uanis(C20) = Uanis(C19)
Uanis(N3) = Uanis(N4)
4. Others
 Fixed Sof: C19(0.5) H19a(0.5) H19b(0.5) C20(0.5) H20a(0.5) H20b(0.5) C21(0.5)
 H21a(0.5) H21b(0.5) C22(0.5) H22a(0.5) H22b(0.5) C23(0.5) H23a(0.5) H23b(0.5)
 C24(0.5) H24a(0.5) H24b(0.5) N3(0.5) N4(0.5)
5.a Secondary CH2 refined with riding coordinates:
 C8(H8a,H8b), C4(H4a,H4b), C11(H11a,H11b), C3(H3a,H3b), C2(H2a,H2b), C10(H10a,
 H10b), C13(H13a,H13b), C9(H9a,H9b), C12(H12a,H12b), C7(H7a,H7b), C5(H5a,H5b),
 C6(H6a,H6b), C16(H16a,H16b), C17(H17a,H17b), C18(H18a,H18b), C19(H19a,H19b),
 C20(H20a,H20b), C21(H21a,H21b), C22(H22a,H22b), C23(H23a,H23b), C24(H24a,H24b)
5.b Idealised Me refined as rotating group:
 C1(H1a,H1b,H1c), C14(H14a,H14b,H14c), C15(H15a,H15b,H15c)
;

loop_
_space_group_symop_operation_xyz
'x, y, z'
'-x, -y+1/2, z+1/2'
'x, -y, -z'
'-x, y+1/2, -z+1/2'

loop_
_atom_site_label
_atom_site_type_symbol
_atom_site_fract_x
_atom_site_fract_y
_atom_site_fract_z
_atom_site_U_iso_or_equiv
_atom_site_adp_type
_atom_site_occupancy
_atom_site_site_symmetry_order
_atom_site_calc_flag
_atom_site_refinement_flags_posn
_atom_site_refinement_flags_adp
_atom_site_refinement_flags_occupancy
_atom_site_disorder_assembly
_atom_site_disorder_group
C8 C 0.89528(7) 0.14259(7) 0.67337(2) 0.0961(3) Uani 1 1 d . . . . .
H8A H 0.9762 0.0951 0.6677 0.115 Uiso 1 1 calc R . . . .
H8B H 0.8941 0.1892 0.6499 0.115 Uiso 1 1 calc R . . . .
C4 C 0.86908(8) 0.22106(6) 0.78744(2) 0.0949(3) Uani 1 1 d . . . . .
H4A H 0.8929 0.2890 0.7815 0.114 Uiso 1 1 calc R . . . .
H4B H 0.9652 0.1889 0.7953 0.114 Uiso 1 1 calc R . . . .
C11 C 0.68698(12) 0.04464(6) 0.63449(2) 0.1218(4) Uani 1 1 d . . . . .
H11A H 0.5918 0.0093 0.6403 0.146 Uiso 1 1 calc R . . . .
H11B H 0.6645 0.0948 0.6134 0.146 Uiso 1 1 calc R . . . .
C3 C 0.76120(8) 0.21678(5) 0.82470(2) 0.0914(3) Uani 1 1 d . . . . .
H3A H 0.7332 0.1491 0.8299 0.110 Uiso 1 1 calc R . . . .
H3B H 0.6672 0.2520 0.8176 0.110 Uiso 1 1 calc R . . . .
C2 C 0.82834(11) 0.25904(6) 0.86482(2) 0.1305(4) Uani 1 1 d . . . . .
H2A H 0.9094 0.2160 0.8752 0.157 Uiso 1 1 calc R . . . .
H2B H 0.8754 0.3216 0.8582 0.157 Uiso 1 1 calc R . . . .
C1 C 0.71406(14) 0.27270(7) 0.89854(3) 0.1776(6) Uani 1 1 d . . . . .
H1A H 0.6514 0.3288 0.8921 0.266 Uiso 1 1 calc GR . . . .
H1B H 0.7660 0.2825 0.9254 0.266 Uiso 1 1 calc GR . . . .
H1C H 0.6494 0.2158 0.9004 0.266 Uiso 1 1 calc GR . . . .
C10 C 0.74938(9) 0.01608(5) 0.71161(2) 0.0881(3) Uani 1 1 d . . . . .
H10A H 0.6512 -0.0182 0.7132 0.106 Uiso 1 1 calc R . . . .
H10B H 0.8306 -0.0314 0.7061 0.106 Uiso 1 1 calc R . . . .
C13 C 0.74364(17) -0.06262(6) 0.57186(3) 0.2048(5) Uani 1 1 d . U . . .
H13A H 0.6474 -0.0978 0.5763 0.246 Uiso 1 1 calc R . . . .
H13B H 0.7206 -0.0069 0.5537 0.246 Uiso 1 1 calc R . . . .
C9 C 0.78002(13) 0.06849(5) 0.75244(2) 0.1419(4) Uani 1 1 d . . . . .
H9A H 0.8695 0.0390 0.7661 0.170 Uiso 1 1 calc R . . . .
H9B H 0.6920 0.0592 0.7713 0.170 Uiso 1 1 calc R . . . .
C12 C 0.80203(13) -0.02246(7) 0.61739(2) 0.1606(5) Uani 1 1 d . U . . .
H12A H 0.8168 -0.0766 0.6370 0.193 Uiso 1 1 calc R . . . .
H12B H 0.9004 0.0110 0.6140 0.193 Uiso 1 1 calc R . . . .
C7 C 0.92847(9) 0.19337(6) 0.71325(2) 0.0981(3) Uani 1 1 d . . . . .
H7A H 0.9340 0.2630 0.7076 0.118 Uiso 1 1 calc R . . . .
H7B H 1.0290 0.1726 0.7237 0.118 Uiso 1 1 calc R . . . .
C5 C 0.66112(8) 0.20798(7) 0.73018(2) 0.1332(4) Uani 1 1 d . . . . .
H5A H 0.6619 0.2787 0.7279 0.160 Uiso 1 1 calc R . . . .
H5B H 0.5785 0.1898 0.7497 0.160 Uiso 1 1 calc R . . . .
C6 C 0.62910(9) 0.16459(5) 0.68685(2) 0.0837(3) Uani 1 1 d . U . . .
H6A H 0.5276 0.1341 0.6870 0.100 Uiso 1 1 calc R . . . .
H6B H 0.6285 0.2161 0.6655 0.100 Uiso 1 1 calc R . . . .
C14 C 0.8347(2) -0.11747(8) 0.55203(4) 0.3674(8) Uani 1 1 d . U . . .
H14A H 0.8320 -0.1018 0.5220 0.551 Uiso 1 1 calc GR . . . .
H14B H 0.8040 -0.1843 0.5561 0.551 Uiso 1 1 calc GR . . . .
H14C H 0.9379 -0.1084 0.5628 0.551 Uiso 1 1 calc GR . . . .
N1 N 0.80875(6) 0.17519(4) 0.74771(2) 0.07247(19) Uani 1 1 d . . . . .
N2 N 0.74499(7) 0.09258(4) 0.67566(2) 0.07499(19) Uani 1 1 d . U . . .
C15 C 0.2689(3) 0.08008(8) 0.56440(4) 0.3603(13) Uani 1 1 d . . . . .
H15A H 0.2126 0.0738 0.5380 0.540 Uiso 1 1 calc GR . . . .
H15B H 0.2316 0.0327 0.5846 0.540 Uiso 1 1 calc GR . . . .
H15C H 0.3772 0.0692 0.5592 0.540 Uiso 1 1 calc GR . . . .
C16 C 0.24812(17) 0.17166(6) 0.58059(3) 0.1845(6) Uani 1 1 d . . . . .
H16A H 0.3312 0.1872 0.6004 0.221 Uiso 1 1 calc R . . . .
H16B H 0.1508 0.1748 0.5961 0.221 Uiso 1 1 calc R . . . .
C17 C 0.24693(14) 0.24952(6) 0.54168(3) 0.1524(5) Uani 1 1 d . . . . .
H17A H 0.3493 0.2532 0.5289 0.183 Uiso 1 1 calc R . . . .
H17B H 0.1746 0.2283 0.5198 0.183 Uiso 1 1 calc R . . . .
C18 C 0.20427(11) 0.33994(5) 0.55670(2) 0.1057(3) Uani 1 1 d . . . . .
H18A H 0.2717 0.3558 0.5806 0.127 Uiso 1 1 calc R . . A .
H18B H 0.1000 0.3344 0.5680 0.127 Uiso 1 1 calc R . . . .
C19 C 0.07515(17) 0.49159(12) 0.53197(4) 0.0906(4) Uani 0.5 1 d . . P A -1
H19A H 0.0829 0.5188 0.5606 0.109 Uiso 0.5 1 calc R . P A -1
H19B H -0.0168 0.4510 0.5302 0.109 Uiso 0.5 1 calc R . P A -1
C20 C 0.07223(16) 0.57069(11) 0.49876(4) 0.0906(4) Uani 0.5 1 d . . P A -1
H20A H -0.0148 0.5567 0.4801 0.109 Uiso 0.5 1 calc R . P A -1
H20B H 0.0474 0.6310 0.5136 0.109 Uiso 0.5 1 calc R . P A -1
C21 C 0.35177(13) 0.47166(12) 0.52672(4) 0.0925(6) Uani 0.5 1 d . . P A -1
H21A H 0.4260 0.4268 0.5142 0.111 Uiso 0.5 1 calc R . P A -1
H21B H 0.3756 0.4796 0.5569 0.111 Uiso 0.5 1 calc R . P A -1
C22 C 0.35476(12) 0.57369(9) 0.50275(4) 0.0687(5) Uani 0.5 1 d . . P A -1
H22A H 0.4481 0.5776 0.4855 0.082 Uiso 0.5 1 calc R . P A -1
H22B H 0.3591 0.6256 0.5239 0.082 Uiso 0.5 1 calc R . P A -1
C23 C 0.1853(2) 0.38870(12) 0.47696(4) 0.1127(7) Uani 0.5 1 d . . P A -1
H23A H 0.2660 0.3413 0.4709 0.135 Uiso 0.5 1 calc R . P A -1
H23B H 0.0842 0.3586 0.4738 0.135 Uiso 0.5 1 calc R . P A -1
C24 C 0.2017(2) 0.48078(8) 0.45074(5) 0.1058(6) Uani 0.5 1 d . . P A -1
H24A H 0.1187 0.4795 0.4298 0.127 Uiso 0.5 1 calc R . P A -1
H24B H 0.2977 0.4743 0.4348 0.127 Uiso 0.5 1 calc R . P A -1
N3 N 0.20692(10) 0.43906(5) 0.52140(2) 0.04746(16) Uani 0.5 1 d . U P A -1
N4 N 0.20234(11) 0.59181(6) 0.47134(2) 0.04746(16) Uani 0.5 1 d . . P A -1
Cu1 Cu 0.76172(3) 0.60164(2) 0.63806(2) 0.09577(9) Uani 0.40876(17) 1 d . . . . .
Cu1' Cu 0.66677(3) 0.59121(2) 0.63988(2) 0.11730(8) Uani 0.6011(2) 1 d . . . . .
Cu2 Cu 0.71420(2) 0.42868(2) 0.60635(2) 0.10087(4) Uani 1 1 d . . . . .
Cu3 Cu 0.71553(2) 0.52318(2) 0.71084(2) 0.11611(5) Uani 1 1 d . . . . .
I1 I 0.70006(2) 0.72537(2) 0.69510(2) 0.08370(2) Uani 1 1 d . . . . .
I2 I 0.70457(2) 0.59689(2) 0.55997(2) 0.09976(2) Uani 1 1 d . . . . .
I3 I 0.96204(2) 0.45360(2) 0.66223(2) 0.07341(2) Uani 1 1 d . . . . .
I4 I 0.47579(2) 0.43841(2) 0.66486(2) 0.07362(2) Uani 1 1 d . . . . .
I5 I 0.73215(2) 0.27444(2) 0.56276(2) 0.08691(2) Uani 1 1 d . . . . .
I6 I 0.73012(2) 0.49319(2) 0.79066(2) 0.08329(2) Uani 1 1 d . . . . .

loop_
_atom_site_aniso_label
_atom_site_aniso_U_11
_atom_site_aniso_U_22
_atom_site_aniso_U_33
_atom_site_aniso_U_23
_atom_site_aniso_U_13
_atom_site_aniso_U_12
C8 0.0424(4) 0.1478(7) 0.0981(5) 0.0414(5) 0.0067(4) 0.0059(5)
C4 0.0810(5) 0.0864(5) 0.1174(6) 0.0028(5) -0.0018(4) -0.0244(5)
C11 0.1801(8) 0.1195(7) 0.0657(4) 0.0081(4) -0.0200(5) -0.0170(8)
C3 0.0873(5) 0.0625(4) 0.1243(5) 0.0143(4) -0.0171(4) 0.0131(4)
C2 0.1483(7) 0.1339(7) 0.1094(6) -0.0257(5) -0.0193(6) 0.0629(6)
C1 0.2249(12) 0.1900(11) 0.1179(7) 0.0084(7) 0.0230(9) 0.0129(12)
C10 0.0971(5) 0.0642(4) 0.1031(5) 0.0345(3) 0.0018(4) 0.0002(4)
C13 0.3103(13) 0.1065(7) 0.1975(7) -0.0282(6) 0.0256(8) -0.0780(7)
C9 0.2676(10) 0.0842(5) 0.0740(4) 0.0480(3) -0.0627(6) -0.0607(7)
C12 0.2230(10) 0.1461(8) 0.1129(5) -0.0380(5) 0.0613(6) 0.0147(9)
C7 0.1073(6) 0.0893(6) 0.0977(5) 0.0202(5) 0.0161(5) -0.0141(5)
C5 0.0858(5) 0.2262(9) 0.0875(5) -0.0175(6) 0.0018(4) 0.0880(5)
C6 0.1039(5) 0.0858(5) 0.0615(4) 0.0365(3) 0.0012(4) -0.0207(4)
C14 0.6415(17) 0.1377(8) 0.3230(14) -0.0847(8) -0.1954(11) 0.2159(8)
N1 0.0920(4) 0.0654(3) 0.0601(3) 0.0010(3) -0.0063(3) -0.0048(4)
N2 0.0987(4) 0.0552(3) 0.0711(3) 0.0026(3) -0.0008(3) 0.0111(3)
C15 0.630(4) 0.2103(11) 0.2407(11) 0.1406(8) -0.1275(18) -0.015(2)
C16 0.3094(15) 0.1198(7) 0.1243(7) 0.0399(6) -0.0179(10) 0.0139(12)
C17 0.2087(10) 0.1305(8) 0.1180(6) -0.0068(6) -0.0141(8) 0.0651(8)
C18 0.1447(7) 0.1074(6) 0.0650(4) 0.0252(4) 0.0237(5) -0.0041(6)
C19 0.1012(7) 0.0983(8) 0.0721(7) -0.0223(5) 0.0192(5) -0.0157(7)
C20 0.1012(7) 0.0983(8) 0.0721(7) -0.0223(5) 0.0192(5) -0.0157(7)
C21 0.0362(6) 0.1571(14) 0.0841(8) 0.0537(8) 0.0011(6) 0.0070(9)
C22 0.0417(6) 0.1118(11) 0.0525(6) 0.0082(8) -0.0151(6) -0.0085(7)
C23 0.1276(13) 0.1408(13) 0.0698(8) -0.0514(8) -0.0075(9) 0.0486(12)
C24 0.1580(12) 0.0361(6) 0.1232(11) 0.0084(7) -0.0037(11) 0.0623(7)
N3 0.0586(3) 0.0249(3) 0.0588(3) 0.0289(2) 0.0040(3) -0.0011(3)
N4 0.0586(3) 0.0249(3) 0.0588(3) 0.0289(2) 0.0040(3) -0.0011(3)
Cu1 0.1339(2) 0.08519(14) 0.06826(11) -0.01601(11) 0.01309(14) -0.03550(15)
Cu1' 0.18528(19) 0.08857(12) 0.07806(10) -0.00068(9) 0.01358(12) -0.01663(14)
Cu2 0.13885(8) 0.07245(6) 0.09132(6) -0.01040(5) 0.00276(7) -0.00347(7)
Cu3 0.14268(9) 0.11806(9) 0.08758(6) 0.01505(6) -0.00400(7) 0.00001(9)
I1 0.08475(3) 0.05736(3) 0.10899(3) -0.00962(3) -0.00318(3) 0.00336(3)
I2 0.15422(5) 0.07578(3) 0.06929(3) 0.01577(3) -0.00283(3) -0.01065(4)
I3 0.05966(2) 0.07800(3) 0.08257(3) -0.01302(3) -0.00103(2) -0.00125(2)
I4 0.05920(2) 0.07247(3) 0.08918(3) -0.00877(3) 0.00180(2) -0.00007(2)
I5 0.13134(4) 0.06548(3) 0.06391(2) 0.00019(2) 0.00772(3) -0.01223(3)
I6 0.08384(3) 0.08366(3) 0.08236(3) 0.00308(3) 0.00041(3) -0.00037(3)

loop_
_atom_type_symbol
_atom_type_description
_atom_type_scat_dispersion_real
_atom_type_scat_dispersion_imag
_atom_type_scat_source
C C 0.0033 0.0016 'International Tables Vol C Tables 4.2.6.8 and 6.1.1.4'
H H 0.0000 0.0000 'International Tables Vol C Tables 4.2.6.8 and 6.1.1.4'
Cu Cu 0.3201 1.2651 'International Tables Vol C Tables 4.2.6.8 and 6.1.1.4'
I I -0.4742 1.8119 'International Tables Vol C Tables 4.2.6.8 and 6.1.1.4'
N N 0.0061 0.0033 'International Tables Vol C Tables 4.2.6.8 and 6.1.1.4'

loop_
_geom_angle_atom_site_label_1
_geom_angle_atom_site_label_2
_geom_angle_atom_site_label_3
_geom_angle
_geom_angle_site_symmetry_1
_geom_angle_site_symmetry_3
H8A C8 H8B 108.1 . .
C7 C8 H8A 109.5 . .
C7 C8 H8B 109.5 . .
C7 C8 N2 110.80(6) . .
N2 C8 H8A 109.5 . .
N2 C8 H8B 109.5 . .
H4A C4 H4B 107.6 . .
C3 C4 H4A 108.6 . .
C3 C4 H4B 108.6 . .
N1 C4 H4A 108.6 . .
N1 C4 H4B 108.6 . .
N1 C4 C3 114.57(6) . .
H11A C11 H11B 108.1 . .
C12 C11 H11A 109.5 . .
C12 C11 H11B 109.5 . .
C12 C11 N2 110.85(7) . .
N2 C11 H11A 109.5 . .
N2 C11 H11B 109.5 . .
C4 C3 H3A 108.9 . .
C4 C3 H3B 108.9 . .
C4 C3 C2 113.31(6) . .
H3A C3 H3B 107.7 . .
C2 C3 H3A 108.9 . .
C2 C3 H3B 108.9 . .
C3 C2 H2A 109.0 . .
C3 C2 H2B 109.0 . .
H2A C2 H2B 107.8 . .
C1 C2 C3 113.11(8) . .
C1 C2 H2A 109.0 . .
C1 C2 H2B 109.0 . .
C2 C1 H1A 109.5 . .
C2 C1 H1B 109.5 . .
C2 C1 H1C 109.5 . .
H1A C1 H1B 109.5 . .
H1A C1 H1C 109.5 . .
H1B C1 H1C 109.5 . .
H10A C10 H10B 108.5 . .
C9 C10 H10A 110.2 . .
C9 C10 H10B 110.2 . .
C9 C10 N2 107.60(5) . .
N2 C10 H10A 110.2 . .
N2 C10 H10B 110.2 . .
H13A C13 H13B 107.3 . .
C12 C13 H13A 108.2 . .
C12 C13 H13B 108.2 . .
C14 C13 H13A 108.2 . .
C14 C13 H13B 108.2 . .
C14 C13 C12 116.51(13) . .
C10 C9 H9A 108.6 . .
C10 C9 H9B 108.6 . .
C10 C9 N1 114.70(5) . .
H9A C9 H9B 107.6 . .
N1 C9 H9A 108.6 . .
N1 C9 H9B 108.6 . .
C11 C12 C13 109.06(9) . .
C11 C12 H12A 109.9 . .
C11 C12 H12B 109.9 . .
C13 C12 H12A 109.9 . .
C13 C12 H12B 109.9 . .
H12A C12 H12B 108.3 . .
C8 C7 H7A 108.9 . .
C8 C7 H7B 108.9 . .
C8 C7 N1 113.30(6) . .
H7A C7 H7B 107.7 . .
N1 C7 H7A 108.9 . .
N1 C7 H7B 108.9 . .
H5A C5 H5B 107.9 . .
C6 C5 H5A 109.2 . .
C6 C5 H5B 109.2 . .
N1 C5 H5A 109.2 . .
N1 C5 H5B 109.2 . .
N1 C5 C6 112.16(6) . .
C5 C6 H6A 109.4 . .
C5 C6 H6B 109.4 . .
H6A C6 H6B 108.0 . .
N2 C6 C5 111.04(6) . .
N2 C6 H6A 109.4 . .
N2 C6 H6B 109.4 . .
C13 C14 H14A 109.5 . .
C13 C14 H14B 109.5 . .
C13 C14 H14C 109.5 . .
H14A C14 H14B 109.5 . .
H14A C14 H14C 109.5 . .
H14B C14 H14C 109.5 . .
C4 N1 C9 112.98(5) . .
C4 N1 C7 106.55(5) . .
C9 N1 C7 110.23(6) . .
C5 N1 C4 119.36(6) . .
C5 N1 C9 101.15(7) . .
C5 N1 C7 106.26(5) . .
C8 N2 C11 116.67(6) . .
C8 N2 C10 109.35(5) . .
C11 N2 C10 109.30(5) . .
C6 N2 C8 107.79(5) . .
C6 N2 C11 105.59(6) . .
C6 N2 C10 107.75(5) . .
H15A C15 H15B 109.5 . .
H15A C15 H15C 109.5 . .
H15B C15 H15C 109.5 . .
C16 C15 H15A 109.5 . .
C16 C15 H15B 109.5 . .
C16 C15 H15C 109.5 . .
C15 C16 H16A 109.8 . .
C15 C16 H16B 109.8 . .
C15 C16 C17 109.16(8) . .
H16A C16 H16B 108.3 . .
C17 C16 H16A 109.8 . .
C17 C16 H16B 109.8 . .
C16 C17 H17A 109.7 . .
C16 C17 H17B 109.7 . .
H17A C17 H17B 108.2 . .
C18 C17 C16 109.81(7) . .
C18 C17 H17A 109.7 . .
C18 C17 H17B 109.7 . .
C17 C18 H18A 107.6 . .
C17 C18 H18B 107.6 . .
C17 C18 N3 118.70(6) . .
H18A C18 H18B 107.1 . .
N3 C18 H18A 107.6 . .
N3 C18 H18B 107.6 . .
H19A C19 H19B 109.1 . .
C20 C19 H19A 111.2 . .
C20 C19 H19B 111.2 . .
N3 C19 H19A 111.2 . .
N3 C19 H19B 111.2 . .
N3 C19 C20 102.93(11) . .
C19 C20 H20A 106.6 . .
C19 C20 H20B 106.6 . .
H20A C20 H20B 106.6 . .
N4 C20 C19 122.83(11) . .
N4 C20 H20A 106.6 . .
N4 C20 H20B 106.6 . .
H21A C21 H21B 108.9 . .
C22 C21 H21A 110.9 . .
C22 C21 H21B 110.9 . .
N3 C21 H21A 110.9 . .
N3 C21 H21B 110.9 . .
N3 C21 C22 104.50(9) . .
C21 C22 H22A 108.9 . .
C21 C22 H22B 108.9 . .
C21 C22 N4 113.44(9) . .
H22A C22 H22B 107.7 . .
N4 C22 H22A 108.9 . .
N4 C22 H22B 108.9 . .
H23A C23 H23B 110.1 . .
C24 C23 H23A 112.6 . .
C24 C23 H23B 112.6 . .
C24 C23 N3 95.88(11) . .
N3 C23 H23A 112.6 . .
N3 C23 H23B 112.6 . .
C23 C24 H24A 106.4 . .
C23 C24 H24B 106.4 . .
C23 C24 N4 123.89(11) . .
H24A C24 H24B 106.4 . .
N4 C24 H24A 106.4 . .
N4 C24 H24B 106.4 . .
C19 N3 C18 103.98(8) . .
C19 N3 C23 110.04(10) . .
C21 N3 C18 101.11(8) . .
C21 N3 C19 124.40(11) . .
C21 N3 C23 111.66(10) . .
C23 N3 C18 102.50(7) . .
C18 N4 C20 124.22(9) 3_566 .
C18 N4 C22 120.17(8) 3_566 .
C18 N4 C24 113.90(8) 3_566 .
C20 N4 C22 103.72(8) . .
C20 N4 C24 92.55(9) . .
C24 N4 C22 95.47(8) . .
Cu1' Cu1 Cu2 73.43(2) . .
Cu1' Cu1 Cu3 73.317(18) . .
Cu1' Cu1 I1 81.88(2) . .
Cu1' Cu1 I2 82.376(18) . .
Cu1' Cu1 I3 118.06(2) . .
Cu2 Cu1 I3 62.356(7) . .
Cu3 Cu1 Cu2 86.052(9) . .
Cu3 Cu1 I3 62.990(6) . .
I1 Cu1 Cu2 148.199(11) . .
I1 Cu1 Cu3 67.569(7) . .
I1 Cu1 I3 115.593(9) . .
I2 Cu1 Cu2 64.629(6) . .
I2 Cu1 Cu3 146.389(12) . .
I2 Cu1 I1 132.033(11) . .
I2 Cu1 I3 111.830(9) . .
Cu1 Cu1' Cu2 87.85(2) . .
Cu1 Cu1' Cu3 87.564(19) . .
Cu1 Cu1' I1 79.102(19) . .
Cu1 Cu1' I2 78.449(18) . .
Cu1 Cu1' I4 137.07(2) . .
Cu2 Cu1' I1 155.987(9) . .
Cu2 Cu1' I2 65.789(5) . .
Cu2 Cu1' I4 62.824(6) . .
Cu3 Cu1' Cu2 90.720(8) . .
Cu3 Cu1' I1 68.847(6) . .
Cu3 Cu1' I2 152.796(10) . .
Cu3 Cu1' I4 63.886(6) . .
I1 Cu1' I4 114.959(7) . .
I2 Cu1' I1 129.569(8) . .
I2 Cu1' I4 112.264(7) . .
Cu1 Cu2 I2 55.732(6) . .
Cu1 Cu2 I3 61.829(6) . .
Cu1 Cu2 I4 79.711(7) . .
Cu1' Cu2 Cu1 18.715(8) . .
Cu1' Cu2 I2 57.554(6) . .
Cu1' Cu2 I3 75.737(6) . .
Cu1' Cu2 I4 63.615(6) . .
Cu1' Cu2 I5 170.396(7) . .
I2 Cu2 I3 104.689(4) . .
I2 Cu2 I4 106.805(4) . .
I4 Cu2 I3 98.809(6) . .
I5 Cu2 Cu1 163.847(8) . .
I5 Cu2 I2 115.068(5) . .
I5 Cu2 I3 113.240(5) . .
I5 Cu2 I4 116.431(5) . .
Cu1 Cu3 I1 55.702(6) . .
Cu1 Cu3 I3 62.443(7) . .
Cu1 Cu3 I4 80.287(7) . .
Cu1' Cu3 Cu1 19.120(9) . .
Cu1' Cu3 I1 57.174(5) . .
Cu1' Cu3 I3 76.544(7) . .
Cu1' Cu3 I4 63.943(6) . .
Cu1' Cu3 I6 164.890(7) . .
I3 Cu3 I1 106.117(4) . .
I4 Cu3 I1 106.586(5) . .
I4 Cu3 I3 98.376(6) . .
I6 Cu3 Cu1 160.165(8) . .
I6 Cu3 I1 109.519(4) . .
I6 Cu3 I3 116.352(5) . .
I6 Cu3 I4 118.646(5) . .
Cu1 I1 Cu1' 19.015(8) . .
Cu1 I1 Cu3 56.729(6) . .
Cu1' I1 Cu3 53.978(5) . .
Cu1 I2 Cu1' 19.175(9) . .
Cu1 I2 Cu2 59.639(6) . .
Cu1' I2 Cu2 56.657(5) . .
Cu1 I3 Cu2 55.815(6) . .
Cu1 I3 Cu3 54.567(6) . .
Cu2 I3 Cu3 78.195(6) . .
Cu2 I4 Cu1' 53.561(5) . .
Cu2 I4 Cu3 78.791(6) . .
Cu3 I4 Cu1' 52.170(5) . .

loop_
_geom_bond_atom_site_label_1
_geom_bond_atom_site_label_2
_geom_bond_distance
_geom_bond_site_symmetry_2
C8 H8A 0.9700 .
C8 H8B 0.9700 .
C8 C7 1.4536(10) .
C8 N2 1.4682(9) .
C4 H4A 0.9700 .
C4 H4B 0.9700 .
C4 C3 1.4907(10) .
C4 N1 1.4838(9) .
C11 H11A 0.9700 .
C11 H11B 0.9700 .
C11 C12 1.4536(14) .
C11 N2 1.5268(9) .
C3 H3A 0.9700 .
C3 H3B 0.9700 .
C3 C2 1.4957(11) .
C2 H2A 0.9700 .
C2 H2B 0.9700 .
C2 C1 1.4543(13) .
C1 H1A 0.9600 .
C1 H1B 0.9600 .
C1 H1C 0.9600 .
C10 H10A 0.9700 .
C10 H10B 0.9700 .
C10 C9 1.4856(9) .
C10 N2 1.5345(8) .
C13 H13A 0.9700 .
C13 H13B 0.9700 .
C13 C12 1.6045(13) .
C13 C14 1.2502(19) .
C9 H9A 0.9700 .
C9 H9B 0.9700 .
C9 N1 1.4876(9) .
C12 H12A 0.9700 .
C12 H12B 0.9700 .
C7 H7A 0.9700 .
C7 H7B 0.9700 .
C7 N1 1.5119(9) .
C5 H5A 0.9700 .
C5 H5B 0.9700 .
C5 C6 1.5022(10) .
C5 N1 1.4574(9) .
C6 H6A 0.9700 .
C6 H6B 0.9700 .
C6 N2 1.4465(9) .
C14 H14A 0.9600 .
C14 H14B 0.9600 .
C14 H14C 0.9600 .
C15 H15A 0.9600 .
C15 H15B 0.9600 .
C15 H15C 0.9600 .
C15 C16 1.3624(15) .
C16 H16A 0.9700 .
C16 H16B 0.9700 .
C16 C17 1.6150(12) .
C17 H17A 0.9700 .
C17 H17B 0.9700 .
C17 C18 1.3728(11) .
C18 H18A 0.9700 .
C18 H18B 0.9700 .
C18 N3 1.7469(10) .
C19 H19A 0.9700 .
C19 H19B 0.9700 .
C19 C20 1.498(2) .
C19 N3 1.3850(17) .
C20 H20A 0.9700 .
C20 H20B 0.9700 .
C20 N4 1.4411(16) .
C21 H21A 0.9700 .
C21 H21B 0.9700 .
C21 C22 1.584(2) .
C21 N3 1.3377(15) .
C22 H22A 0.9700 .
C22 H22B 0.9700 .
C22 N4 1.6592(14) .
C23 H23A 0.9700 .
C23 H23B 0.9700 .
C23 C24 1.5085(19) .
C23 N3 1.5596(15) .
C24 H24A 0.9700 .
C24 H24B 0.9700 .
C24 N4 1.6490(14) .
N4 C18 1.2796(10) 3_566
Cu1 Cu1' 0.8338(4) .
Cu1 Cu2 2.5967(3) .
Cu1 Cu3 2.5433(3) .
Cu1 I1 2.5130(2) .
Cu1 I2 2.4871(3) .
Cu1 I3 2.7672(3) .
Cu1' Cu2 2.4907(2) .
Cu1' Cu3 2.4384(2) .
Cu1' I1 2.5335(2) .
Cu1' I2 2.5160(2) .
Cu1' I4 2.7735(2) .
Cu2 I2 2.71921(16) .
Cu2 I3 2.78077(18) .
Cu2 I4 2.75420(18) .
Cu2 I5 2.51479(15) .
Cu3 I1 2.8117(2) .
Cu3 I3 2.78091(17) .
Cu3 I4 2.77210(17) .
Cu3 I6 2.52745(18) .

loop_
_geom_torsion_atom_site_label_1
_geom_torsion_atom_site_label_2
_geom_torsion_atom_site_label_3
_geom_torsion_atom_site_label_4
_geom_torsion
_geom_torsion_site_symmetry_1
_geom_torsion_site_symmetry_2
_geom_torsion_site_symmetry_3
_geom_torsion_site_symmetry_4
C8 C7 N1 C4 172.97(6) . . . .
C8 C7 N1 C9 50.04(8) . . . .
C8 C7 N1 C5 -58.75(8) . . . .
C4 C3 C2 C1 168.46(7) . . . .
C3 C4 N1 C9 -62.83(8) . . . .
C3 C4 N1 C7 175.98(6) . . . .
C3 C4 N1 C5 55.83(9) . . . .
C10 C9 N1 C4 -168.59(7) . . . .
C10 C9 N1 C7 -49.51(10) . . . .
C10 C9 N1 C5 62.62(9) . . . .
C9 C10 N2 C8 60.67(8) . . . .
C9 C10 N2 C11 -170.50(7) . . . .
C9 C10 N2 C6 -56.23(8) . . . .
C12 C11 N2 C8 54.32(9) . . . .
C12 C11 N2 C10 -70.35(8) . . . .
C12 C11 N2 C6 173.99(6) . . . .
C7 C8 N2 C11 173.99(6) . . . .
C7 C8 N2 C10 -61.37(8) . . . .
C7 C8 N2 C6 55.50(7) . . . .
C5 C6 N2 C8 -62.35(7) . . . .
C5 C6 N2 C11 172.28(6) . . . .
C5 C6 N2 C10 55.57(7) . . . .
C6 C5 N1 C4 171.68(6) . . . .
C6 C5 N1 C9 -63.76(7) . . . .
C6 C5 N1 C7 51.37(8) . . . .
C14 C13 C12 C11 176.33(10) . . . .
N1 C4 C3 C2 177.08(6) . . . .
N1 C5 C6 N2 6.49(9) . . . .
N2 C8 C7 N1 4.84(9) . . . .
N2 C11 C12 C13 -174.30(7) . . . .
N2 C10 C9 N1 -4.15(10) . . . .
C15 C16 C17 C18 171.46(13) . . . .
C16 C17 C18 N3 175.68(8) . . . .
C17 C18 N3 C19 140.08(10) . . . .
C17 C18 N3 C21 -89.96(11) . . . .
C17 C18 N3 C23 25.43(12) . . . .
C19 C20 N4 C18 -178.58(11) . . . 3_566
C19 C20 N4 C22 -36.23(15) . . . .
C19 C20 N4 C24 60.03(14) . . . .
C20 C19 N3 C18 -175.00(9) . . . .
C20 C19 N3 C21 70.73(14) . . . .
C20 C19 N3 C23 -65.84(13) . . . .
C21 C22 N4 C18 -165.01(9) . . . 3_566
C21 C22 N4 C20 50.73(11) . . . .
C21 C22 N4 C24 -43.24(11) . . . .
C22 C21 N3 C18 -169.37(8) . . . .
C22 C21 N3 C19 -53.72(13) . . . .
C22 C21 N3 C23 82.25(12) . . . .
C23 C24 N4 C18 -174.38(14) . . . 3_566
C23 C24 N4 C20 -44.92(16) . . . .
C23 C24 N4 C22 59.13(16) . . . .
C24 C23 N3 C18 -176.14(10) . . . .
C24 C23 N3 C19 73.71(13) . . . .
C24 C23 N3 C21 -68.67(14) . . . .
N3 C19 C20 N4 -12.79(16) . . . .
N3 C21 C22 N4 -13.38(12) . . . .
N3 C23 C24 N4 -10.89(18) . . . .
Cu2 Cu1 Cu1' Cu3 90.812(7) . . . .
Cu2 Cu1 Cu1' I1 159.736(7) . . . .
Cu2 Cu1 Cu1' I2 -65.720(6) . . . .
Cu2 Cu1 Cu1' I4 44.65(2) . . . .
Cu3 Cu1 Cu1' Cu2 -90.812(7) . . . .
Cu3 Cu1 Cu1' I1 68.923(6) . . . .
Cu3 Cu1 Cu1' I2 -156.532(7) . . . .
Cu3 Cu1 Cu1' I4 -46.16(2) . . . .
I1 Cu1 Cu1' Cu2 -159.736(7) . . . .
I1 Cu1 Cu1' Cu3 -68.923(6) . . . .
I1 Cu1 Cu1' I2 134.545(7) . . . .
I1 Cu1 Cu1' I4 -115.09(2) . . . .
I2 Cu1 Cu1' Cu2 65.720(6) . . . .
I2 Cu1 Cu1' Cu3 156.532(8) . . . .
I2 Cu1 Cu1' I1 -134.545(7) . . . .
I2 Cu1 Cu1' I4 110.37(2) . . . .
I3 Cu1 Cu1' Cu2 -44.999(15) . . . .
I3 Cu1 Cu1' Cu3 45.813(15) . . . .
I3 Cu1 Cu1' I1 114.736(15) . . . .
I3 Cu1 Cu1' I2 -110.719(15) . . . .
I3 Cu1 Cu1' I4 -0.35(4) . . . .
